data_1566685
loop_
_publ_author_name
'Li, Gonglin'
'Zhang, Yan'
'Zeng, Hongkun'
'Feng, Xiaoming'
'Su, Zhishan'
'Lin, Lili'

_publ_section_title
;
 Water Enables Diastereodivergency in Bispidine-Based Chiral
 Amine-Catalyzed Asymmetric Mannich Reaction of Cyclic N-Sulfonyl
 Ketimines with Ketones
;
_journal_name_full 'Chemical Science'
_journal_paper_doi 10.1039/D2SC00446A
_journal_year 2022
_chemical_absolute_configuration ad
_chemical_formula_moiety 'C16 H20 N2 O6 S'
_chemical_formula_sum 'C16 H20 N2 O6 S'
_chemical_formula_weight 368.40
_space_group_crystal_system orthorhombic
_space_group_IT_number 19
_space_group_name_Hall 'P 2ac 2ab'
_space_group_name_H-M_alt 'P 21 21 21'
_atom_sites_solution_hydrogens mixed
_atom_sites_solution_primary dual
_atom_sites_solution_secondary difmap
_audit_creation_method SHELXL-2018/3
_audit_update_record
;
2021-06-17 deposited with the CCDC.	2022-03-21 downloaded from the CCDC.
;
_cell_angle_alpha 90
_cell_angle_beta 90
_cell_angle_gamma 90
_cell_formula_units_Z 4
_cell_length_a 8.1051(4)
_cell_length_b 14.1921(6)
_cell_length_c 15.2659(7)
_cell_measurement_reflns_used 9814
_cell_measurement_temperature 173(2)
_cell_measurement_theta_max 68.30
_cell_measurement_theta_min 4.25
_cell_volume 1756.01(14)
_computing_cell_refinement 'Bruker SAINT'
_computing_data_collection 'Bruker APEX3'
_computing_data_reduction 'Bruker SAINT'
_computing_molecular_graphics 'Bruker SHELXTL'
_computing_publication_material 'Bruker SHELXTL'
_computing_structure_refinement 'SHELXL-2018/3 (Sheldrick, 2018)'
_computing_structure_solution 'SHELXT (Sheldrick 2008)'
_diffrn_ambient_temperature 173(2)
_diffrn_measured_fraction_theta_full 0.997
_diffrn_measured_fraction_theta_max 0.997
_diffrn_measurement_device_type 'Bruker D8 Venture Photon II'
_diffrn_measurement_method '\f and \w scans'
_diffrn_radiation_type CuK\a
_diffrn_radiation_wavelength 1.54178
_diffrn_reflns_av_R_equivalents 0.0699
_diffrn_reflns_av_unetI/netI 0.0390
_diffrn_reflns_Laue_measured_fraction_full 0.997
_diffrn_reflns_Laue_measured_fraction_max 0.997
_diffrn_reflns_limit_h_max 9
_diffrn_reflns_limit_h_min -9
_diffrn_reflns_limit_k_max 17
_diffrn_reflns_limit_k_min -16
_diffrn_reflns_limit_l_max 18
_diffrn_reflns_limit_l_min -17
_diffrn_reflns_number 24936
_diffrn_reflns_point_group_measured_fraction_full 0.997
_diffrn_reflns_point_group_measured_fraction_max 0.996
_diffrn_reflns_theta_full 67.679
_diffrn_reflns_theta_max 68.361
_diffrn_reflns_theta_min 4.253
_exptl_absorpt_coefficient_mu 1.957
_exptl_absorpt_correction_T_max 0.9897
_exptl_absorpt_correction_T_min 0.5546
_exptl_absorpt_correction_type numerical
_exptl_absorpt_process_details 'SADABS (Krause et al., 2015)'
_exptl_crystal_colour colourless
_exptl_crystal_density_diffrn 1.393
_exptl_crystal_description block
_exptl_crystal_F_000 776
_exptl_crystal_recrystallization_method 'Re-crystallisation from solvent: DCM, PE'
_exptl_crystal_size_max 0.548
_exptl_crystal_size_mid 0.162
_exptl_crystal_size_min 0.073
_refine_diff_density_max 0.360
_refine_diff_density_min -0.532
_refine_diff_density_rms 0.066
_refine_ls_abs_structure_details
; 
 Flack x determined using 1283 quotients [(I+)-(I-)]/[(I+)+(I-)] 
 (Parsons, Flack and Wagner, Acta Cryst. B69 (2013) 249-259). 
;
_refine_ls_abs_structure_Flack 0.072(10)
_refine_ls_extinction_coef 0.0063(9)
_refine_ls_extinction_expression Fc^*^=kFc[1+0.001xFc^2^\l^3^/sin(2\q)]^-1/4^
_refine_ls_extinction_method 'SHELXL-2018/3 (Sheldrick 2018)'
_refine_ls_goodness_of_fit_ref 1.109
_refine_ls_hydrogen_treatment mixed
_refine_ls_matrix_type full
_refine_ls_number_parameters 237
_refine_ls_number_reflns 3201
_refine_ls_number_restraints 2
_refine_ls_restrained_S_all 1.109
_refine_ls_R_factor_all 0.0432
_refine_ls_R_factor_gt 0.0406
_refine_ls_shift/su_max 0.000
_refine_ls_shift/su_mean 0.000
_refine_ls_structure_factor_coef Fsqd
_refine_ls_weighting_details 'w=1/[\s^2^(Fo^2^)+(0.0581P)^2^+0.6637P] where P=(Fo^2^+2Fc^2^)/3'
_refine_ls_weighting_scheme calc
_refine_ls_wR_factor_gt 0.1012
_refine_ls_wR_factor_ref 0.1054
_reflns_Friedel_coverage 0.731
_reflns_Friedel_fraction_full 0.997
_reflns_Friedel_fraction_max 0.994
_reflns_number_gt 3065
_reflns_number_total 3201
_reflns_threshold_expression 'I > 2\s(I)'
_cod_data_source_file d2sc00446a2.cif
_cod_data_source_block lgl013
_cod_database_code 1566685
_shelx_shelxl_version_number 2018/3
_shelx_space_group_comment
; 
The symmetry employed for this shelxl refinement is uniquely defined 
by the following loop, which should always be used as a source of 
symmetry information in preference to the above space-group names. 
They are only intended as comments. 
;
_shelx_estimated_absorpt_t_min 0.414
_shelx_estimated_absorpt_t_max 0.870

loop_
_space_group_symop_operation_xyz
'x, y, z'
'-x+1/2, -y, z+1/2'
'-x, y+1/2, -z+1/2'
'x+1/2, -y+1/2, -z'

loop_
_atom_site_label
_atom_site_type_symbol
_atom_site_fract_x
_atom_site_fract_y
_atom_site_fract_z
_atom_site_U_iso_or_equiv
_atom_site_adp_type
_atom_site_occupancy
_atom_site_site_symmetry_order
_atom_site_calc_flag
_atom_site_refinement_flags_posn
_atom_site_refinement_flags_adp
_atom_site_refinement_flags_occupancy
_atom_site_disorder_assembly
_atom_site_disorder_group
S1 S 0.27608(10) 0.75158(5) 0.80310(5) 0.0295(2) Uani 1 1 d . . . . .
O1 O 0.1295(3) 0.7167(2) 0.84446(19) 0.0452(7) Uani 1 1 d . . . . .
O2 O 0.2884(4) 0.85190(17) 0.79537(19) 0.0473(7) Uani 1 1 d . . . . .
O3 O 0.5587(3) 0.75942(17) 0.60636(16) 0.0370(6) Uani 1 1 d . . . . .
O4 O 0.6899(3) 0.62028(18) 0.61782(16) 0.0344(6) Uani 1 1 d . . . . .
O5 O 0.8313(3) 0.5390(2) 0.94169(17) 0.0440(7) Uani 1 1 d . . . . .
O6 O 0.2031(3) 0.58119(16) 0.46540(14) 0.0289(5) Uani 1 1 d D . . . .
H6O H 0.180(5) 0.637(2) 0.447(3) 0.039(11) Uiso 1 1 d D . . . .
N1 N 0.3030(3) 0.70048(18) 0.70752(17) 0.0271(6) Uani 1 1 d D . . . .
H1N H 0.294(6) 0.745(3) 0.667(3) 0.054(13) Uiso 1 1 d D . . . .
N2 N 0.2833(3) 0.60178(17) 0.54631(15) 0.0204(5) Uani 1 1 d . . . . .
C1 C 0.4477(4) 0.63840(19) 0.70146(19) 0.0203(6) Uani 1 1 d . . . . .
C2 C 0.5701(4) 0.6806(2) 0.63526(19) 0.0249(6) Uani 1 1 d . . . . .
C3 C 0.8218(6) 0.6536(4) 0.5610(3) 0.0565(12) Uani 1 1 d . . . . .
H3A H 0.895341 0.600969 0.546597 0.085 Uiso 1 1 calc R U . . .
H3B H 0.884629 0.702851 0.591161 0.085 Uiso 1 1 calc R U . . .
H3C H 0.774335 0.679248 0.507024 0.085 Uiso 1 1 calc R U . . .
C11 C 0.4488(4) 0.6996(2) 0.8503(2) 0.0252(7) Uani 1 1 d . . . . .
C12 C 0.5274(4) 0.6405(2) 0.79218(18) 0.0217(6) Uani 1 1 d . . . . .
C13 C 0.6595(4) 0.5855(2) 0.8187(2) 0.0258(7) Uani 1 1 d . . . . .
H13 H 0.715040 0.545263 0.778638 0.031 Uiso 1 1 calc R U . . .
C14 C 0.7083(4) 0.5912(3) 0.9063(2) 0.0295(7) Uani 1 1 d . . . . .
C15 C 0.6284(4) 0.6521(3) 0.9648(2) 0.0327(8) Uani 1 1 d . . . . .
H15 H 0.664756 0.655463 1.023829 0.039 Uiso 1 1 calc R U . . .
C16 C 0.4983(4) 0.7068(2) 0.9380(2) 0.0311(7) Uani 1 1 d . . . . .
H16 H 0.443788 0.748122 0.977434 0.037 Uiso 1 1 calc R U . . .
C21 C 0.3990(3) 0.5370(2) 0.67724(18) 0.0189(6) Uani 1 1 d . . . . .
H21 H 0.502189 0.498357 0.676993 0.023 Uiso 1 1 calc R U . . .
C22 C 0.3198(3) 0.5267(2) 0.58815(18) 0.0190(6) Uani 1 1 d . . . . .
C23 C 0.2825(4) 0.4272(2) 0.5620(2) 0.0281(7) Uani 1 1 d . . . . .
H23A H 0.386490 0.391065 0.556750 0.034 Uiso 1 1 calc R U . . .
H23B H 0.226784 0.426619 0.504250 0.034 Uiso 1 1 calc R U . . .
C24 C 0.1704(4) 0.3811(2) 0.6310(2) 0.0325(8) Uani 1 1 d . . . . .
H24A H 0.060296 0.411188 0.629479 0.039 Uiso 1 1 calc R U . . .
H24B H 0.156323 0.313452 0.616973 0.039 Uiso 1 1 calc R U . . .
C25 C 0.2432(4) 0.3908(2) 0.7225(2) 0.0292(7) Uani 1 1 d . . . . .
H25A H 0.164134 0.365296 0.765906 0.035 Uiso 1 1 calc R U . . .
H25B H 0.345831 0.353256 0.726296 0.035 Uiso 1 1 calc R U . . .
C26 C 0.2812(4) 0.4929(2) 0.74493(18) 0.0260(6) Uani 1 1 d . . . . .
H26A H 0.332238 0.496097 0.803788 0.031 Uiso 1 1 calc R U . . .
H26B H 0.177234 0.529477 0.746553 0.031 Uiso 1 1 calc R U . . .
C27 C 0.9176(6) 0.4774(5) 0.8849(3) 0.0716(17) Uani 1 1 d . . . . .
H27A H 1.000638 0.442427 0.918308 0.107 Uiso 1 1 calc R U . . .
H27B H 0.972055 0.514170 0.838868 0.107 Uiso 1 1 calc R U . . .
H27C H 0.839722 0.433101 0.858182 0.107 Uiso 1 1 calc R U . . .

loop_
_atom_site_aniso_label
_atom_site_aniso_U_11
_atom_site_aniso_U_22
_atom_site_aniso_U_33
_atom_site_aniso_U_23
_atom_site_aniso_U_13
_atom_site_aniso_U_12
S1 0.0347(4) 0.0192(4) 0.0346(4) -0.0081(3) 0.0049(3) 0.0029(3)
O1 0.0351(14) 0.0524(17) 0.0481(15) -0.0117(13) 0.0154(12) 0.0026(12)
O2 0.0661(17) 0.0186(12) 0.0570(15) -0.0112(11) -0.0073(15) 0.0060(12)
O3 0.0480(13) 0.0256(13) 0.0372(12) 0.0065(10) 0.0023(11) -0.0112(11)
O4 0.0308(12) 0.0365(13) 0.0357(12) 0.0009(10) 0.0155(10) -0.0053(10)
O5 0.0291(12) 0.075(2) 0.0285(11) -0.0006(12) -0.0084(10) 0.0033(12)
O6 0.0375(12) 0.0251(11) 0.0241(10) 0.0005(8) -0.0105(9) 0.0066(10)
N1 0.0327(14) 0.0230(13) 0.0255(12) -0.0018(10) 0.0019(11) 0.0067(11)
N2 0.0236(11) 0.0180(11) 0.0196(11) -0.0007(9) -0.0014(9) 0.0016(9)
C1 0.0232(13) 0.0158(14) 0.0218(13) 0.0000(11) 0.0025(12) -0.0019(11)
C2 0.0311(16) 0.0232(16) 0.0206(13) -0.0021(12) 0.0012(12) -0.0090(13)
C3 0.046(2) 0.065(3) 0.058(2) -0.004(2) 0.030(2) -0.016(2)
C11 0.0320(16) 0.0164(15) 0.0273(15) -0.0035(11) 0.0039(13) -0.0067(12)
C12 0.0230(14) 0.0225(15) 0.0196(13) -0.0018(11) 0.0006(11) -0.0067(11)
C13 0.0218(14) 0.0339(17) 0.0218(14) -0.0034(12) 0.0017(11) -0.0035(12)
C14 0.0216(14) 0.0430(19) 0.0239(14) 0.0010(13) -0.0009(12) -0.0084(14)
C15 0.0338(17) 0.042(2) 0.0219(14) -0.0050(14) 0.0001(13) -0.0180(15)
C16 0.0406(17) 0.0278(17) 0.0247(14) -0.0077(13) 0.0080(14) -0.0130(13)
C21 0.0214(13) 0.0152(14) 0.0201(13) 0.0015(10) -0.0013(10) -0.0001(10)
C22 0.0197(13) 0.0162(14) 0.0211(13) 0.0003(10) 0.0027(11) 0.0004(11)
C23 0.0420(17) 0.0172(14) 0.0251(13) 0.0002(11) -0.0040(14) -0.0046(14)
C24 0.0395(18) 0.0219(16) 0.0361(17) 0.0032(13) -0.0029(14) -0.0143(14)
C25 0.0376(18) 0.0232(15) 0.0269(14) 0.0084(12) 0.0020(13) -0.0084(13)
C26 0.0308(16) 0.0244(16) 0.0226(13) 0.0025(12) 0.0045(12) -0.0065(13)
C27 0.043(2) 0.131(5) 0.041(2) -0.006(3) -0.0066(19) 0.047(3)

loop_
_atom_type_symbol
_atom_type_description
_atom_type_scat_dispersion_real
_atom_type_scat_dispersion_imag
_atom_type_scat_source
C C 0.0181 0.0091 'International Tables Vol C Tables 4.2.6.8 and 6.1.1.4'
H H 0.0000 0.0000 'International Tables Vol C Tables 4.2.6.8 and 6.1.1.4'
N N 0.0311 0.0180 'International Tables Vol C Tables 4.2.6.8 and 6.1.1.4'
O O 0.0492 0.0322 'International Tables Vol C Tables 4.2.6.8 and 6.1.1.4'
S S 0.3331 0.5567 'International Tables Vol C Tables 4.2.6.8 and 6.1.1.4'

loop_
_geom_angle_atom_site_label_1
_geom_angle_atom_site_label_2
_geom_angle_atom_site_label_3
_geom_angle
_geom_angle_site_symmetry_1
_geom_angle_site_symmetry_3
_geom_angle_publ_flag
O2 S1 O1 115.94(18) . . ?
O2 S1 N1 110.86(16) . . ?
O1 S1 N1 110.41(16) . . ?
O2 S1 C11 113.56(17) . . ?
O1 S1 C11 109.79(16) . . ?
N1 S1 C11 94.20(14) . . ?
C2 O4 C3 116.7(3) . . ?
C14 O5 C27 117.2(3) . . ?
N2 O6 H6O 101(3) . . ?
C1 N1 S1 115.2(2) . . ?
C1 N1 H1N 117(3) . . ?
S1 N1 H1N 107(3) . . ?
C22 N2 O6 111.6(2) . . ?
N1 C1 C12 105.6(2) . . ?
N1 C1 C2 108.8(2) . . ?
C12 C1 C2 108.4(2) . . ?
N1 C1 C21 111.8(2) . . ?
C12 C1 C21 110.1(2) . . ?
C2 C1 C21 111.9(2) . . ?
O3 C2 O4 125.7(3) . . ?
O3 C2 C1 123.5(3) . . ?
O4 C2 C1 110.7(3) . . ?
O4 C3 H3A 109.5 . . ?
O4 C3 H3B 109.5 . . ?
H3A C3 H3B 109.5 . . ?
O4 C3 H3C 109.5 . . ?
H3A C3 H3C 109.5 . . ?
H3B C3 H3C 109.5 . . ?
C12 C11 C16 121.8(3) . . ?
C12 C11 S1 111.4(2) . . ?
C16 C11 S1 126.5(3) . . ?
C11 C12 C13 120.8(3) . . ?
C11 C12 C1 113.6(3) . . ?
C13 C12 C1 125.5(3) . . ?
C12 C13 C14 117.8(3) . . ?
C12 C13 H13 121.1 . . ?
C14 C13 H13 121.1 . . ?
O5 C14 C13 123.9(3) . . ?
O5 C14 C15 115.0(3) . . ?
C13 C14 C15 121.0(3) . . ?
C16 C15 C14 121.0(3) . . ?
C16 C15 H15 119.5 . . ?
C14 C15 H15 119.5 . . ?
C15 C16 C11 117.6(3) . . ?
C15 C16 H16 121.2 . . ?
C11 C16 H16 121.2 . . ?
C22 C21 C1 114.6(2) . . ?
C22 C21 C26 107.6(2) . . ?
C1 C21 C26 112.2(2) . . ?
C22 C21 H21 107.4 . . ?
C1 C21 H21 107.4 . . ?
C26 C21 H21 107.4 . . ?
N2 C22 C23 127.3(3) . . ?
N2 C22 C21 117.9(2) . . ?
C23 C22 C21 114.6(2) . . ?
C22 C23 C24 109.7(3) . . ?
C22 C23 H23A 109.7 . . ?
C24 C23 H23A 109.7 . . ?
C22 C23 H23B 109.7 . . ?
C24 C23 H23B 109.7 . . ?
H23A C23 H23B 108.2 . . ?
C25 C24 C23 111.2(3) . . ?
C25 C24 H24A 109.4 . . ?
C23 C24 H24A 109.4 . . ?
C25 C24 H24B 109.4 . . ?
C23 C24 H24B 109.4 . . ?
H24A C24 H24B 108.0 . . ?
C26 C25 C24 111.8(3) . . ?
C26 C25 H25A 109.3 . . ?
C24 C25 H25A 109.3 . . ?
C26 C25 H25B 109.3 . . ?
C24 C25 H25B 109.3 . . ?
H25A C25 H25B 107.9 . . ?
C25 C26 C21 111.2(2) . . ?
C25 C26 H26A 109.4 . . ?
C21 C26 H26A 109.4 . . ?
C25 C26 H26B 109.4 . . ?
C21 C26 H26B 109.4 . . ?
H26A C26 H26B 108.0 . . ?
O5 C27 H27A 109.5 . . ?
O5 C27 H27B 109.5 . . ?
H27A C27 H27B 109.5 . . ?
O5 C27 H27C 109.5 . . ?
H27A C27 H27C 109.5 . . ?
H27B C27 H27C 109.5 . . ?

loop_
_geom_bond_atom_site_label_1
_geom_bond_atom_site_label_2
_geom_bond_distance
_geom_bond_site_symmetry_2
_geom_bond_publ_flag
S1 O2 1.432(3) . ?
S1 O1 1.434(3) . ?
S1 N1 1.644(3) . ?
S1 C11 1.738(3) . ?
O3 C2 1.206(4) . ?
O4 C2 1.322(4) . ?
O4 C3 1.455(4) . ?
O5 C14 1.355(4) . ?
O5 C27 1.416(6) . ?
O6 N2 1.426(3) . ?
O6 H6O 0.87(2) . ?
N1 C1 1.470(4) . ?
N1 H1N 0.89(3) . ?
N2 C22 1.277(4) . ?
C1 C12 1.528(4) . ?
C1 C2 1.538(4) . ?
C1 C21 1.538(4) . ?
C3 H3A 0.9800 . ?
C3 H3B 0.9800 . ?
C3 H3C 0.9800 . ?
C11 C12 1.377(4) . ?
C11 C16 1.401(5) . ?
C12 C13 1.385(4) . ?
C13 C14 1.397(4) . ?
C13 H13 0.9500 . ?
C14 C15 1.401(5) . ?
C15 C16 1.372(5) . ?
C15 H15 0.9500 . ?
C16 H16 0.9500 . ?
C21 C22 1.511(4) . ?
C21 C26 1.539(4) . ?
C21 H21 1.0000 . ?
C22 C23 1.498(4) . ?
C23 C24 1.538(5) . ?
C23 H23A 0.9900 . ?
C23 H23B 0.9900 . ?
C24 C25 1.522(4) . ?
C24 H24A 0.9900 . ?
C24 H24B 0.9900 . ?
C25 C26 1.521(4) . ?
C25 H25A 0.9900 . ?
C25 H25B 0.9900 . ?
C26 H26A 0.9900 . ?
C26 H26B 0.9900 . ?
C27 H27A 0.9800 . ?
C27 H27B 0.9800 . ?
C27 H27C 0.9800 . ?

loop_
_geom_torsion_atom_site_label_1
_geom_torsion_atom_site_label_2
_geom_torsion_atom_site_label_3
_geom_torsion_atom_site_label_4
_geom_torsion
_geom_torsion_site_symmetry_1
_geom_torsion_site_symmetry_2
_geom_torsion_site_symmetry_3
_geom_torsion_site_symmetry_4
_geom_torsion_publ_flag
O2 S1 N1 C1 117.0(2) . . . . ?
O1 S1 N1 C1 -113.1(2) . . . . ?
C11 S1 N1 C1 -0.2(2) . . . . ?
S1 N1 C1 C12 1.3(3) . . . . ?
S1 N1 C1 C2 -114.8(2) . . . . ?
S1 N1 C1 C21 121.1(2) . . . . ?
C3 O4 C2 O3 2.2(5) . . . . ?
C3 O4 C2 C1 -175.5(3) . . . . ?
N1 C1 C2 O3 11.8(4) . . . . ?
C12 C1 C2 O3 -102.5(3) . . . . ?
C21 C1 C2 O3 135.8(3) . . . . ?
N1 C1 C2 O4 -170.5(2) . . . . ?
C12 C1 C2 O4 75.2(3) . . . . ?
C21 C1 C2 O4 -46.5(3) . . . . ?
O2 S1 C11 C12 -116.1(2) . . . . ?
O1 S1 C11 C12 112.3(2) . . . . ?
N1 S1 C11 C12 -1.1(2) . . . . ?
O2 S1 C11 C16 70.0(3) . . . . ?
O1 S1 C11 C16 -61.6(3) . . . . ?
N1 S1 C11 C16 -175.0(3) . . . . ?
C16 C11 C12 C13 0.0(5) . . . . ?
S1 C11 C12 C13 -174.3(2) . . . . ?
C16 C11 C12 C1 176.4(3) . . . . ?
S1 C11 C12 C1 2.1(3) . . . . ?
N1 C1 C12 C11 -2.2(3) . . . . ?
C2 C1 C12 C11 114.3(3) . . . . ?
C21 C1 C12 C11 -123.0(3) . . . . ?
N1 C1 C12 C13 174.0(3) . . . . ?
C2 C1 C12 C13 -69.5(4) . . . . ?
C21 C1 C12 C13 53.2(4) . . . . ?
C11 C12 C13 C14 0.9(4) . . . . ?
C1 C12 C13 C14 -175.0(3) . . . . ?
C27 O5 C14 C13 2.0(6) . . . . ?
C27 O5 C14 C15 -179.1(4) . . . . ?
C12 C13 C14 O5 177.5(3) . . . . ?
C12 C13 C14 C15 -1.4(5) . . . . ?
O5 C14 C15 C16 -178.0(3) . . . . ?
C13 C14 C15 C16 0.9(5) . . . . ?
C14 C15 C16 C11 0.0(5) . . . . ?
C12 C11 C16 C15 -0.4(5) . . . . ?
S1 C11 C16 C15 172.9(2) . . . . ?
N1 C1 C21 C22 63.4(3) . . . . ?
C12 C1 C21 C22 -179.6(2) . . . . ?
C2 C1 C21 C22 -59.0(3) . . . . ?
N1 C1 C21 C26 -59.7(3) . . . . ?
C12 C1 C21 C26 57.3(3) . . . . ?
C2 C1 C21 C26 178.0(2) . . . . ?
O6 N2 C22 C23 -2.1(4) . . . . ?
O6 N2 C22 C21 -177.4(2) . . . . ?
C1 C21 C22 N2 -8.0(4) . . . . ?
C26 C21 C22 N2 117.5(3) . . . . ?
C1 C21 C22 C23 176.1(3) . . . . ?
C26 C21 C22 C23 -58.3(3) . . . . ?
N2 C22 C23 C24 -118.5(3) . . . . ?
C21 C22 C23 C24 57.0(3) . . . . ?
C22 C23 C24 C25 -52.8(4) . . . . ?
C23 C24 C25 C26 54.2(4) . . . . ?
C24 C25 C26 C21 -56.8(4) . . . . ?
C22 C21 C26 C25 56.5(3) . . . . ?
C1 C21 C26 C25 -176.5(2) . . . . ?
